data_7220572
loop_
_publ_author_name
'Wang, Yan-Bo'
'Sun, Dong-Sheng'
'Zhou, Hui'
'Zhang, Wen-Zhen'
'Lu, Xiao-Bing'

_publ_section_title
;
 CO2, COS and CS2 Adducts of N-Heterocyclic Olefin and Their Application
 as Organocatalysts for Carbon Dioxide Fixation
;
_journal_name_full 'Green Chem.'
_journal_paper_doi 10.1039/C5GC00948K
_journal_year 2015
_chemical_formula_sum 'C20 H28 N2 S2'
_chemical_formula_weight 360.56
_chemical_name_systematic
; 
 ? 
;
_space_group_IT_number 14
_symmetry_cell_setting monoclinic
_symmetry_space_group_name_Hall '-P 2ybc'
_symmetry_space_group_name_H-M 'P 1 21/c 1'
_atom_sites_solution_hydrogens geom
_atom_sites_solution_primary direct
_atom_sites_solution_secondary difmap
_audit_creation_method SHELXL-97
_audit_update_record
;
2015-04-28 deposited with the CCDC.
2015-05-26 downloaded from the CCDC.
;
_cell_angle_alpha 90.00
_cell_angle_beta 103.802(5)
_cell_angle_gamma 90.00
_cell_formula_units_Z 4
_cell_length_a 10.1668(11)
_cell_length_b 16.0775(16)
_cell_length_c 12.9862(12)
_cell_measurement_reflns_used 2303
_cell_measurement_temperature 296(2)
_cell_measurement_theta_max 22.85
_cell_measurement_theta_min 2.421
_cell_volume 2061.4(4)
_computing_cell_refinement 'Bruker SMART'
_computing_data_collection 'Bruker SMART'
_computing_data_reduction 'Bruker SAINT'
_computing_molecular_graphics 'Bruker SHELXTL'
_computing_publication_material 'Bruker SHELXTL'
_computing_structure_refinement 'SHELXL-97 (Sheldrick, 1997)'
_computing_structure_solution 'SHELXS-97 (Sheldrick, 1990)'
_diffrn_ambient_temperature 296(2)
_diffrn_measured_fraction_theta_full 0.986
_diffrn_measured_fraction_theta_max 0.986
_diffrn_measurement_device_type 'CCD area detector'
_diffrn_measurement_method 'phi and omega scans'
_diffrn_radiation_monochromator graphite
_diffrn_radiation_source 'fine-focus sealed tube'
_diffrn_radiation_type MoK\a
_diffrn_radiation_wavelength 0.71073
_diffrn_reflns_av_R_equivalents 0.0257
_diffrn_reflns_av_sigmaI/netI 0.0381
_diffrn_reflns_limit_h_max 13
_diffrn_reflns_limit_h_min -12
_diffrn_reflns_limit_k_max 21
_diffrn_reflns_limit_k_min -14
_diffrn_reflns_limit_l_max 11
_diffrn_reflns_limit_l_min -16
_diffrn_reflns_number 10410
_diffrn_reflns_theta_full 27.66
_diffrn_reflns_theta_max 27.66
_diffrn_reflns_theta_min 2.05
_exptl_absorpt_coefficient_mu 0.262
_exptl_absorpt_correction_T_max 1.0000
_exptl_absorpt_correction_T_min 0.2000
_exptl_absorpt_correction_type multi-scan
_exptl_crystal_colour yellow
_exptl_crystal_density_diffrn 1.162
_exptl_crystal_density_method 'not measured'
_exptl_crystal_description block
_exptl_crystal_F_000 776
_exptl_crystal_size_max 0.16
_exptl_crystal_size_mid 0.14
_exptl_crystal_size_min 0.10
_refine_diff_density_max 0.183
_refine_diff_density_min -0.315
_refine_diff_density_rms 0.038
_refine_ls_extinction_method none
_refine_ls_goodness_of_fit_ref 1.037
_refine_ls_hydrogen_treatment constr
_refine_ls_matrix_type full
_refine_ls_number_parameters 217
_refine_ls_number_reflns 4733
_refine_ls_number_restraints 0
_refine_ls_restrained_S_all 1.037
_refine_ls_R_factor_all 0.0707
_refine_ls_R_factor_gt 0.0441
_refine_ls_shift/su_max 0.001
_refine_ls_shift/su_mean 0.000
_refine_ls_structure_factor_coef Fsqd
_refine_ls_weighting_details 'calc w=1/[\s^2^(Fo^2^)+(0.0499P)^2^+0.3373P] where P=(Fo^2^+2Fc^2^)/3'
_refine_ls_weighting_scheme calc
_refine_ls_wR_factor_gt 0.1059
_refine_ls_wR_factor_ref 0.1202
_reflns_number_gt 3210
_reflns_number_total 4733
_reflns_threshold_expression >2sigma(I)
_cod_data_source_file c5gc00948k2.cif
_cod_data_source_block 1
_cod_depositor_comments
;
The following automatic conversions were performed:

'_symmetry_cell_setting' value 'Monoclinic' changed to 'monoclinic'
according to
/usr/data/users/saulius/crontab/automatic-downloads/rss-feeds/RSC/lib/dictionaries/cif_core.dic
dictionary named 'cif_core.dic' version 2.4.2 from 2011-04-26.

'_exptl_absorpt_correction_type' value 'multi scan' changed to
'multi-scan' according to
/usr/data/users/saulius/crontab/automatic-downloads/rss-feeds/RSC/lib/dictionaries/cif_core.dic
dictionary named 'cif_core.dic' version 2.4.2 from 2011-04-26.

Automatic conversion script
Id: cif_fix_values 3271 2015-04-21 07:52:19Z andrius 

The following automatic conversions were performed:

'_refine_ls_hydrogen_treatment' value 'contr' was replaced with the
value 'constr' as specified in the replacement file
'src/cod-tools/trunk/data/replacement-values/replacement_values.lst'.

Automatic conversion script
Id: cif_fix_values 5376 2017-05-30 11:51:03Z andrius 
;
_cod_original_sg_symbol_H-M 'P2(1)/c  '
_cod_database_code 7220572

loop_
_symmetry_equiv_pos_as_xyz
'x, y, z'
'-x, y+1/2, -z+1/2'
'-x, -y, -z'
'x, -y-1/2, z-1/2'

loop_
_atom_site_label
_atom_site_type_symbol
_atom_site_fract_x
_atom_site_fract_y
_atom_site_fract_z
_atom_site_U_iso_or_equiv
_atom_site_adp_type
_atom_site_occupancy
_atom_site_symmetry_multiplicity
_atom_site_calc_flag
_atom_site_refinement_flags
S1 S 0.96711(6) 0.08416(3) 0.10203(4) 0.05655(17) Uani 1 1 d .
S2 S 1.02088(6) -0.02228(4) 0.29517(4) 0.0678(2) Uani 1 1 d .
N2 N 0.71185(14) -0.15983(9) 0.20318(11) 0.0378(3) Uani 1 1 d .
N1 N 0.89870(14) -0.20525(10) 0.17314(12) 0.0422(4) Uani 1 1 d .
C4 C 0.83295(17) -0.05966(11) 0.10891(14) 0.0377(4) Uani 1 1 d .
H4A H 0.7466 -0.0309 0.0934 0.045 Uiso 1 1 calc R
H4B H 0.8544 -0.0721 0.0417 0.045 Uiso 1 1 calc R
C3 C 0.81643(16) -0.13925(11) 0.16141(13) 0.0361(4) Uani 1 1 d .
C10 C 0.48165(18) -0.12292(12) 0.10997(15) 0.0443(4) Uani 1 1 d .
C9 C 0.58929(17) -0.11207(11) 0.19887(14) 0.0404(4) Uani 1 1 d .
C2 C 0.73088(19) -0.23980(12) 0.24224(15) 0.0477(5) Uani 1 1 d .
H2A H 0.6735 -0.2688 0.2755 0.057 Uiso 1 1 calc R
C5 C 0.94139(17) 0.00021(12) 0.17058(14) 0.0412(4) Uani 1 1 d .
C1 C 0.84655(19) -0.26818(13) 0.22367(16) 0.0506(5) Uani 1 1 d .
H1A H 0.8846 -0.3204 0.2414 0.061 Uiso 1 1 calc R
C14 C 0.58212(19) -0.06257(12) 0.28561(15) 0.0469(5) Uani 1 1 d .
C6 C 1.02582(19) -0.21242(13) 0.13599(16) 0.0510(5) Uani 1 1 d .
H6A H 1.0454 -0.1580 0.1091 0.061 Uiso 1 1 calc R
C11 C 0.36096(19) -0.08204(13) 0.11081(18) 0.0540(5) Uani 1 1 d .
H11A H 0.2870 -0.0877 0.0532 0.065 Uiso 1 1 calc R
C18 C 0.4898(2) -0.17817(13) 0.01720(16) 0.0510(5) Uani 1 1 d .
H18A H 0.5829 -0.1989 0.0292 0.061 Uiso 1 1 calc R
C15 C 0.6998(2) -0.05231(13) 0.38188(16) 0.0533(5) Uani 1 1 d .
H15A H 0.7802 -0.0770 0.3649 0.064 Uiso 1 1 calc R
C12 C 0.3495(2) -0.03356(14) 0.19539(19) 0.0614(6) Uani 1 1 d .
H12A H 0.2679 -0.0072 0.1948 0.074 Uiso 1 1 calc R
C7 C 1.0034(3) -0.27424(16) 0.0449(2) 0.0760(7) Uani 1 1 d .
H7A H 0.9297 -0.2557 -0.0113 0.114 Uiso 1 1 calc R
H7B H 0.9821 -0.3278 0.0693 0.114 Uiso 1 1 calc R
H7C H 1.0842 -0.2783 0.0191 0.114 Uiso 1 1 calc R
C13 C 0.4579(2) -0.02382(14) 0.28063(18) 0.0602(6) Uani 1 1 d .
H13A H 0.4483 0.0096 0.3368 0.072 Uiso 1 1 calc R
C8 C 1.1421(2) -0.23525(18) 0.2285(2) 0.0793(8) Uani 1 1 d .
H8A H 1.1516 -0.1935 0.2825 0.119 Uiso 1 1 calc R
H8B H 1.2244 -0.2387 0.2046 0.119 Uiso 1 1 calc R
H8C H 1.1241 -0.2880 0.2568 0.119 Uiso 1 1 calc R
C17 C 0.6730(3) -0.09865(18) 0.47760(19) 0.0791(8) Uani 1 1 d .
H17A H 0.6551 -0.1562 0.4598 0.119 Uiso 1 1 calc R
H17B H 0.5961 -0.0746 0.4972 0.119 Uiso 1 1 calc R
H17C H 0.7510 -0.0943 0.5360 0.119 Uiso 1 1 calc R
C19 C 0.3964(3) -0.25275(17) 0.0101(2) 0.0856(8) Uani 1 1 d .
H19A H 0.4182 -0.2827 0.0760 0.128 Uiso 1 1 calc R
H19B H 0.4077 -0.2886 -0.0462 0.128 Uiso 1 1 calc R
H19C H 0.3041 -0.2341 -0.0038 0.128 Uiso 1 1 calc R
C16 C 0.7304(3) 0.03896(17) 0.4092(2) 0.0915(9) Uani 1 1 d .
H16A H 0.7479 0.0672 0.3487 0.137 Uiso 1 1 calc R
H16B H 0.8086 0.0430 0.4675 0.137 Uiso 1 1 calc R
H16C H 0.6541 0.0641 0.4285 0.137 Uiso 1 1 calc R
C20 C 0.4570(3) -0.13135(18) -0.0876(2) 0.0859(8) Uani 1 1 d .
H20A H 0.5177 -0.0850 -0.0835 0.129 Uiso 1 1 calc R
H20B H 0.3654 -0.1115 -0.1019 0.129 Uiso 1 1 calc R
H20C H 0.4674 -0.1680 -0.1435 0.129 Uiso 1 1 calc R

loop_
_atom_site_aniso_label
_atom_site_aniso_U_11
_atom_site_aniso_U_22
_atom_site_aniso_U_33
_atom_site_aniso_U_23
_atom_site_aniso_U_13
_atom_site_aniso_U_12
S1 0.0643(4) 0.0411(3) 0.0619(3) -0.0042(2) 0.0105(3) -0.0162(2)
S2 0.0577(4) 0.0941(5) 0.0453(3) 0.0014(3) -0.0002(2) -0.0195(3)
N2 0.0306(7) 0.0377(8) 0.0455(8) 0.0050(6) 0.0099(6) 0.0009(6)
N1 0.0333(8) 0.0437(9) 0.0502(9) 0.0125(7) 0.0115(6) 0.0059(7)
C4 0.0306(9) 0.0366(9) 0.0443(10) 0.0037(7) 0.0054(7) 0.0002(7)
C3 0.0291(8) 0.0383(9) 0.0390(9) 0.0029(7) 0.0046(7) 0.0005(7)
C10 0.0326(9) 0.0444(11) 0.0569(11) 0.0041(9) 0.0126(8) 0.0013(8)
C9 0.0313(9) 0.0395(10) 0.0535(11) 0.0057(8) 0.0164(8) 0.0027(7)
C2 0.0429(11) 0.0467(11) 0.0565(11) 0.0165(9) 0.0174(8) 0.0022(9)
C5 0.0333(9) 0.0455(10) 0.0463(10) -0.0086(8) 0.0129(7) -0.0037(8)
C1 0.0479(11) 0.0422(11) 0.0627(12) 0.0192(9) 0.0152(9) 0.0082(9)
C14 0.0453(11) 0.0448(11) 0.0549(11) 0.0023(9) 0.0206(9) 0.0010(9)
C6 0.0347(10) 0.0562(13) 0.0661(13) 0.0161(10) 0.0201(9) 0.0101(9)
C11 0.0344(10) 0.0580(13) 0.0688(13) 0.0062(11) 0.0108(9) 0.0036(9)
C18 0.0352(10) 0.0544(12) 0.0604(12) -0.0065(10) 0.0051(8) -0.0006(9)
C15 0.0541(12) 0.0567(13) 0.0512(11) -0.0050(9) 0.0169(9) 0.0021(10)
C12 0.0427(12) 0.0640(15) 0.0834(16) 0.0064(12) 0.0268(11) 0.0136(10)
C7 0.0695(16) 0.0735(17) 0.0978(19) -0.0034(14) 0.0451(14) 0.0090(13)
C13 0.0564(13) 0.0634(14) 0.0685(14) -0.0039(11) 0.0298(11) 0.0112(11)
C8 0.0376(12) 0.103(2) 0.0965(18) 0.0372(16) 0.0145(11) 0.0181(13)
C17 0.0820(18) 0.097(2) 0.0609(14) 0.0094(13) 0.0218(13) 0.0011(15)
C19 0.091(2) 0.0601(16) 0.106(2) -0.0174(14) 0.0251(16) -0.0234(14)
C16 0.097(2) 0.0650(18) 0.104(2) -0.0155(15) 0.0064(17) -0.0152(15)
C20 0.114(2) 0.0801(19) 0.0673(16) -0.0011(14) 0.0285(15) -0.0068(17)

loop_
_atom_type_symbol
_atom_type_description
_atom_type_scat_dispersion_real
_atom_type_scat_dispersion_imag
_atom_type_scat_source
C C 0.0033 0.0016 'International Tables Vol C Tables 4.2.6.8 and 6.1.1.4'
H H 0.0000 0.0000 'International Tables Vol C Tables 4.2.6.8 and 6.1.1.4'
N N 0.0061 0.0033 'International Tables Vol C Tables 4.2.6.8 and 6.1.1.4'
S S 0.1246 0.1234 'International Tables Vol C Tables 4.2.6.8 and 6.1.1.4'

loop_
_geom_angle_atom_site_label_1
_geom_angle_atom_site_label_2
_geom_angle_atom_site_label_3
_geom_angle
C3 N2 C2 108.82(14)
C3 N2 C9 127.41(14)
C2 N2 C9 123.41(14)
C3 N1 C1 109.60(15)
C3 N1 C6 126.34(15)
C1 N1 C6 124.04(16)
C3 C4 C5 116.62(14)
C3 C4 H4A 108.1
C5 C4 H4A 108.1
C3 C4 H4B 108.1
C5 C4 H4B 108.1
H4A C4 H4B 107.3
N1 C3 N2 106.98(15)
N1 C3 C4 127.06(15)
N2 C3 C4 125.92(15)
C11 C10 C9 116.83(18)
C11 C10 C18 119.86(17)
C9 C10 C18 123.28(16)
C14 C9 C10 123.78(16)
C14 C9 N2 118.67(16)
C10 C9 N2 117.42(16)
C1 C2 N2 107.72(16)
C1 C2 H2A 126.1
N2 C2 H2A 126.1
C4 C5 S2 119.43(13)
C4 C5 S1 114.34(13)
S2 C5 S1 126.23(11)
C2 C1 N1 106.88(17)
C2 C1 H1A 126.6
N1 C1 H1A 126.6
C9 C14 C13 115.98(19)
C9 C14 C15 122.94(17)
C13 C14 C15 121.06(18)
N1 C6 C8 109.61(16)
N1 C6 C7 108.80(17)
C8 C6 C7 113.7(2)
N1 C6 H6A 108.2
C8 C6 H6A 108.2
C7 C6 H6A 108.2
C12 C11 C10 121.08(19)
C12 C11 H11A 119.5
C10 C11 H11A 119.5
C10 C18 C19 111.04(18)
C10 C18 C20 112.30(18)
C19 C18 C20 109.7(2)
C10 C18 H18A 107.9
C19 C18 H18A 107.9
C20 C18 H18A 107.9
C14 C15 C16 111.89(19)
C14 C15 C17 111.00(18)
C16 C15 C17 110.3(2)
C14 C15 H15A 107.8
C16 C15 H15A 107.8
C17 C15 H15A 107.8
C13 C12 C11 120.30(19)
C13 C12 H12A 119.8
C11 C12 H12A 119.8
C6 C7 H7A 109.5
C6 C7 H7B 109.5
H7A C7 H7B 109.5
C6 C7 H7C 109.5
H7A C7 H7C 109.5
H7B C7 H7C 109.5
C12 C13 C14 122.0(2)
C12 C13 H13A 119.0
C14 C13 H13A 119.0
C6 C8 H8A 109.5
C6 C8 H8B 109.5
H8A C8 H8B 109.5
C6 C8 H8C 109.5
H8A C8 H8C 109.5
H8B C8 H8C 109.5
C15 C17 H17A 109.5
C15 C17 H17B 109.5
H17A C17 H17B 109.5
C15 C17 H17C 109.5
H17A C17 H17C 109.5
H17B C17 H17C 109.5
C18 C19 H19A 109.5
C18 C19 H19B 109.5
H19A C19 H19B 109.5
C18 C19 H19C 109.5
H19A C19 H19C 109.5
H19B C19 H19C 109.5
C15 C16 H16A 109.5
C15 C16 H16B 109.5
H16A C16 H16B 109.5
C15 C16 H16C 109.5
H16A C16 H16C 109.5
H16B C16 H16C 109.5
C18 C20 H20A 109.5
C18 C20 H20B 109.5
H20A C20 H20B 109.5
C18 C20 H20C 109.5
H20A C20 H20C 109.5
H20B C20 H20C 109.5

loop_
_geom_bond_atom_site_label_1
_geom_bond_atom_site_label_2
_geom_bond_distance
S1 C5 1.6714(19)
S2 C5 1.6666(19)
N2 C3 1.345(2)
N2 C2 1.379(2)
N2 C9 1.453(2)
N1 C3 1.337(2)
N1 C1 1.379(2)
N1 C6 1.488(2)
C4 C3 1.478(2)
C4 C5 1.537(2)
C4 H4A 0.9700
C4 H4B 0.9700
C10 C11 1.394(3)
C10 C9 1.399(2)
C10 C18 1.515(3)
C9 C14 1.395(3)
C2 C1 1.336(3)
C2 H2A 0.9300
C1 H1A 0.9300
C14 C13 1.396(3)
C14 C15 1.519(3)
C6 C8 1.516(3)
C6 C7 1.520(3)
C6 H6A 0.9800
C11 C12 1.374(3)
C11 H11A 0.9300
C18 C19 1.519(3)
C18 C20 1.521(3)
C18 H18A 0.9800
C15 C16 1.524(3)
C15 C17 1.528(3)
C15 H15A 0.9800
C12 C13 1.372(3)
C12 H12A 0.9300
C7 H7A 0.9600
C7 H7B 0.9600
C7 H7C 0.9600
C13 H13A 0.9300
C8 H8A 0.9600
C8 H8B 0.9600
C8 H8C 0.9600
C17 H17A 0.9600
C17 H17B 0.9600
C17 H17C 0.9600
C19 H19A 0.9600
C19 H19B 0.9600
C19 H19C 0.9600
C16 H16A 0.9600
C16 H16B 0.9600
C16 H16C 0.9600
C20 H20A 0.9600
C20 H20B 0.9600
C20 H20C 0.9600
